data_2105558
loop_
_publ_author_name
'Pichon-Pesme, V.'
'Lecomte, C.'

_publ_section_title
;
 Experimental Charge Density and Electrostatic Potential of Triglycine
;
_journal_issue 4
_journal_name_full 'Acta Crystallographica Section B'
_journal_page_first 485
_journal_page_last 493
_journal_paper_doi 10.1107/S0108768197017953
_journal_volume 54
_journal_year 1998
_chemical_formula_sum 'C6 H11 N3 O4'
_chemical_formula_weight 189.2
_space_group_IT_number 2
_symmetry_cell_setting triclinic
_symmetry_space_group_name_Hall '-P 1'
_symmetry_space_group_name_H-M 'P -1'
_cell_angle_alpha 89.28(3)
_cell_angle_beta 95.55(2)
_cell_angle_gamma 104.484(8)
_cell_formula_units_Z 4
_cell_length_a 11.5850(10)
_cell_length_b 14.603(2)
_cell_length_c 4.800(4)
_cell_volume 782.5(7)
_diffrn_radiation_type MoK\a
_diffrn_radiation_wavelength .7107
_exptl_absorpt_coefficient_mu .15
_exptl_crystal_density_diffrn 1.61
_cod_data_source_file bs0002.cif
_cod_data_source_block bs0002a
_cod_depositor_comments
;
 Adding the _atom_site_type_symbol data item.

 Antanas Vaitkus,
 2017-01-19
;
_cod_database_code 2105558

loop_
_symmetry_equiv_pos_as_xyz
'x, y, z'
'-x, -y, -z'

loop_
_atom_site_aniso_label
_atom_site_aniso_U_11
_atom_site_aniso_U_22
_atom_site_aniso_U_33
_atom_site_aniso_U_12
_atom_site_aniso_U_13
_atom_site_aniso_U_23
N11 .00910(10) .0126(2) .01020(10) .00090(10) .00120(10) .00280(10)
C1A1 .0095(2) .0131(2) .0101(2) .00070(10) .00050(10) .00390(10)
C11 .0085(2) .0110(2) .0086(2) .00050(10) .00030(10) .00240(10)
O11 .01010(10) .0181(2) .01210(10) .00100(10) -.00030(10) .00650(10)
N12 .00760(10) .0126(2) .0116(2) -.00030(10) -.00030(10) .00470(10)
C1A2 .0089(2) .0120(2) .0108(2) .00000(10) .00020(10) .00370(10)
C12 .0087(2) .0094(2) .0096(2) -.00010(10) -.00010(10) .00270(10)
O12 .01130(10) .0143(2) .01360(10) -.00040(10) -.00210(10) .00720(10)
N13 .00990(10) .0126(2) .0103(2) -.00270(10) -.00180(10) .00440(10)
C1A3 .0109(2) .0110(2) .0099(2) -.00090(10) -.00170(10) .00330(10)
C13 .0092(2) .0098(2) .0085(2) -.00060(10) -.00130(10) .00200(10)
O13 .00990(10) .01160(10) .01210(10) -.00210(10) -.00210(10) .00040(10)
O14 .0172(2) .0190(2) .01240(10) -.00430(10) -.00530(10) .00820(10)
N21 .00800(10) .0138(2) .0116(2) .00080(10) -.00030(10) .00320(10)
C2A1 .0082(2) .0111(2) .0099(2) .00020(10) -.00100(10) .00150(10)
C21 .0077(2) .0101(2) .0114(2) .00020(10) -.00150(10) .00370(10)
O21 .0123(2) .0198(2) .0198(2) -.00320(10) -.00530(10) .01350(10)
N22 .00750(10) .0128(2) .0109(2) -.00090(10) -.00150(10) .00490(10)
C2A2 .0083(2) .0138(2) .0109(2) -.00140(10) -.00160(10) .00470(10)
C22 .0079(2) .0101(2) .0096(2) -.00010(10) -.00060(10) .00290(10)
O22 .01080(10) .0183(2) .0154(2) -.00090(10) -.00370(10) .00950(10)
N23 .00780(10) .0117(2) .0112(2) -.00110(10) -.00100(10) .00420(10)
C2A3 .0090(2) .0110(2) .0104(2) -.00090(10) -.00050(10) .00330(10)
C23 .0081(2) .0093(2) .0097(2) -.00030(10) .00050(10) .00200(10)
O23 .00990(10) .01200(10) .01060(10) -.00270(10) .00130(10) .00220(10)
O24 .01310(10) .01290(10) .0145(2) -.00010(10) -.00250(10) .00630(10)

loop_
_atom_site_label
_atom_site_type_symbol
_atom_site_fract_x
_atom_site_fract_y
_atom_site_fract_z
_atom_site_U_iso_or_equiv
N11 N .05709(4) .43464(3) -.25627(8) ?
C1A1 C .18475(4) .43518(3) -.21362(10) ?
C11 C .25325(4) .50773(3) -.40770(9) ?
O11 O .20007(3) .53920(3) -.60722(8) ?
N12 N .37126(4) .53489(3) -.34016(8) ?
C1A2 C .44715(4) .60839(3) -.49257(10) ?
C12 C .56896(4) .63978(3) -.32601(9) ?
O12 O .59351(3) .59916(3) -.10874(8) ?
N13 N .64619(4) .71253(3) -.43117(8) ?
C1A3 C .76322(4) .75381(3) -.28598(10) ?
C13 C .82693(4) .84327(3) -.43166(9) ?
O13 O .92017(3) .89396(2) -.29900(7) ?
O14 O .78515(4) .85933(3) -.67100(8) ?
N21 N .93357(4) 1.08954(3) -.18906(8) ?
C2A1 C .83681(4) 1.05025(3) -.00831(10) ?
C21 C .71962(4) 1.01438(3) -.18722(10) ?
O21 O .69906(4) 1.05279(3) -.41097(8) ?
N22 N .64162(4) .94118(3) -.08640(8) ?
C2A2 C .52556(4) .90673(3) -.23950(10) ?
C22 C .44777(4) .82691(3) -.08556(9) ?
O22 O .48747(3) .78941(3) .12179(8) ?
N23 N .33394(4) .80054(3) -.19841(8) ?
C2A3 C .24529(4) .72462(3) -.08709(10) ?
C23 C .12894(4) .70332(3) -.27958(9) ?
O23 O .04771(3) .63125(2) -.21562(7) ?
O24 O .11766(3) .75462(3) -.48350(8) ?
HN11 H .05202 .50428 -.26255 .268
HN12 H .00799 .39455 -.10911 .205
HN13 H .01548 .40536 -.44554 .306
H111 H .21474 .45336 .00458 .185
H112 H .19353 .36492 -.26091 .172
H12 H .40623 .50562 -.16528 .279
H121 H .45850 .58429 -.69846 .200
H122 H .40599 .66739 -.51813 .157
H13 H .62139 .74610 -.60887 .230
H131 H .75424 .77292 -.07296 .174
H132 H .82214 .70645 -.28613 .143
HN21 H 1.01155 1.11289 -.05874 .232
HN22 H .94354 1.03459 -.31016 .204
HN23 H .91769 1.14210 -.32160 .318
H211 H .85993 .99468 .12009 .171
H212 H .82858 1.10501 .13387 .200
H22 H .66548 .90669 .09062 .343
H221 H .48103 .96399 -.25711 .205
H222 H .53771 .88131 -.44322 .214
H23 H .30727 .83523 -.37173 .265
H231 H .27858 .66152 -.06611 .166
H232 H .22400 .74236 .11739 .136

loop_
_geom_angle_atom_site_label_1
_geom_angle_atom_site_label_2
_geom_angle_atom_site_label_3
_geom_angle
_geom_angle_publ_flag
N11 C1A1 C11 108.69(4) y
N21 C2A1 C21 109.77(4) y
O11 C11 N12 124.12(4) y
O21 C21 N22 123.31(4) y
O11 C11 C1A1 120.79(4) y
O21 C21 C2A1 120.62(4) y
N12 C11 C1A1 115.07(4) y
N22 C21 C2A1 116.07(4) y
C11 N12 C1A2 121.44(4) y
C21 N22 C2A2 118.87(4) y
N12 C1A2 C12 108.75(4) y
N22 C2A2 C22 111.12(4) y
O12 C12 N13 123.16(4) y
O22 C22 N23 123.84(4) y
O12 C12 C1A2 121.25(4) y
O22 C22 C2A2 122.42(4) y
N13 C12 C1A2 115.59(4) y
N23 C22 C2A2 113.73(4) y
C12 N13 C1A3 121.69(4) y
C22 N23 C2A3 122.71(4) y
N13 C1A3 C13 111.00(4) y
N23 C2A3 C23 110.46(4) y
O14 C13 O13 125.44(4) y
O24 C23 O23 124.18(4) y
O13 C13 C1A3 116.46(4) y
O24 C23 C2A3 119.97(4) y
O14 C13 C1A3 118.07(4) y
O23 C23 C2A3 115.85(4) y

loop_
_geom_bond_atom_site_label_1
_geom_bond_atom_site_label_2
_geom_bond_distance
_geom_bond_publ_flag
N11 C1A1 1.4714(6) y
N21 C2A1 1.4806(6) y
C1A1 C11 1.5224(6) y
C2A1 C21 1.5117(6) y
C11 O11 1.2347(6) y
C21 O21 1.2357(6) y
C11 N12 1.3334(6) y
C21 N22 1.3348(6) y
N12 C1A2 1.4466(6) y
N22 C2A2 1.4426(6) y
C1A2 C12 1.5193(6) y
C2A2 C22 1.5161(6) y
C12 O12 1.2376(6) y
C22 O22 1.2351(6) y
C12 N13 1.3350(6) y
C22 N23 1.3393(6) y
N13 C1A3 1.4512(6) y
N23 C2A3 1.4461(6) y
C1A3 C13 1.5280(6) y
C2A3 C23 1.5244(6) y
C13 O13 1.2646(5) y
C23 O23 1.2804(5) y
C13 O14 1.2457(6) y
C23 O24 1.2419(6) y
